data_1571962
loop_
_publ_author_name
'Lai, Jingxiong'
'Cai, Wei'
'Huang, You'

_publ_section_title
;
 Enantioselective phosphine-catalyzed [6 + 1] annulations of &#x3b1;-allyl
 allenoates with 1,1-bisnucleophiles.
;
_journal_issue 29
_journal_name_full 'Chemical science'
_journal_page_first 11515
_journal_page_last 11520
_journal_paper_doi 10.1039/d4sc02487g
_journal_volume 15
_journal_year 2024
_chemical_formula_moiety 'C21 H25 N O6 S'
_chemical_formula_sum 'C21 H25 N O6 S'
_chemical_formula_weight 419.48
_space_group_crystal_system triclinic
_space_group_IT_number 2
_space_group_name_Hall '-P 1'
_space_group_name_H-M_alt 'P -1'
_atom_sites_solution_hydrogens geom
_atom_sites_solution_primary dual
_audit_creation_date 2022-10-08
_audit_creation_method
;
Olex2 1.3
(compiled 2020.11.12 svn.r5f609507 for OlexSys, GUI svn.r6408)
;
_audit_update_record
;
2022-10-08 deposited with the CCDC.	2024-06-20 downloaded from the CCDC.
;
_cell_angle_alpha 93.270(4)
_cell_angle_beta 99.190(4)
_cell_angle_gamma 90.759(4)
_cell_formula_units_Z 2
_cell_length_a 7.0682(6)
_cell_length_b 8.2714(7)
_cell_length_c 18.0737(16)
_cell_measurement_reflns_used 8847
_cell_measurement_temperature 193.00
_cell_measurement_theta_max 60.48
_cell_measurement_theta_min 2.16
_cell_volume 1041.13(16)
_computing_cell_refinement 'SAINT V8.40B (Bruker, 2019)'
_computing_data_collection 'APEX4 V2022.1-1 (Bruker, 2022)'
_computing_data_reduction 'SAINT V8.40B (Bruker, 2019)'
_computing_molecular_graphics 'Olex2 1.3 (Dolomanov et al., 2009)'
_computing_publication_material 'Olex2 1.3 (Dolomanov et al., 2009)'
_computing_structure_refinement 'SHELXL 2019/2 (Sheldrick, 2015)'
_computing_structure_solution 'SHELXT 2018/2 (Sheldrick, 2018)'
_diffrn_ambient_temperature 193.00
_diffrn_detector CPAD
_diffrn_detector_area_resol_mean 7.41
_diffrn_detector_type 'Bruker PHOTON II'
_diffrn_measured_fraction_theta_full 0.977
_diffrn_measured_fraction_theta_max 0.948
_diffrn_measurement_device 'four-circle diffractometer'
_diffrn_measurement_device_type 'Bruker D8 VENTURE Metaljet PHOTON II'
_diffrn_measurement_method '\w and \f shutterless scans'
_diffrn_measurement_specimen_support 'nylon loop'
_diffrn_radiation_monochromator 'Helios Multi-layer Optic'
_diffrn_radiation_probe x-ray
_diffrn_radiation_type GaK\a
_diffrn_radiation_wavelength 1.34139
_diffrn_reflns_av_R_equivalents 0.0455
_diffrn_reflns_av_unetI/netI 0.0459
_diffrn_reflns_Laue_measured_fraction_full 0.977
_diffrn_reflns_Laue_measured_fraction_max 0.948
_diffrn_reflns_limit_h_max 8
_diffrn_reflns_limit_h_min -9
_diffrn_reflns_limit_k_max 10
_diffrn_reflns_limit_k_min -10
_diffrn_reflns_limit_l_max 23
_diffrn_reflns_limit_l_min -23
_diffrn_reflns_number 11621
_diffrn_reflns_point_group_measured_fraction_full 0.977
_diffrn_reflns_point_group_measured_fraction_max 0.948
_diffrn_reflns_theta_full 53.594
_diffrn_reflns_theta_max 60.699
_diffrn_reflns_theta_min 4.320
_diffrn_source MetalJet
_diffrn_source_current 2.85
_diffrn_source_power 0.1986735
_diffrn_source_type 'Liquid Metal source'
_diffrn_source_voltage 69.71
_diffrn_standards_number 0
_exptl_absorpt_coefficient_mu 1.110
_exptl_absorpt_correction_T_max 0.7518
_exptl_absorpt_correction_T_min 0.5302
_exptl_absorpt_correction_type multi-scan
_exptl_absorpt_process_details
;
SADABS-2016/2 (Bruker,2016/2) was used for absorption correction.
wR2(int) was 0.1269 before and 0.0794 after correction.
The Ratio of minimum to maximum transmission is 0.7052.
The \l/2 correction factor is Not present.
;
_exptl_crystal_density_diffrn 1.338
_exptl_crystal_description block
_exptl_crystal_F_000 444
_exptl_crystal_size_max 0.13
_exptl_crystal_size_mid 0.12
_exptl_crystal_size_min 0.1
_refine_diff_density_max 0.797
_refine_diff_density_min -0.681
_refine_diff_density_rms 0.067
_refine_ls_extinction_method none
_refine_ls_goodness_of_fit_ref 1.080
_refine_ls_hydrogen_treatment constr
_refine_ls_matrix_type full
_refine_ls_number_parameters 265
_refine_ls_number_reflns 4539
_refine_ls_number_restraints 0
_refine_ls_restrained_S_all 1.080
_refine_ls_R_factor_all 0.0709
_refine_ls_R_factor_gt 0.0627
_refine_ls_shift/su_max 0.001
_refine_ls_shift/su_mean 0.000
_refine_ls_structure_factor_coef Fsqd
_refine_ls_weighting_details 'w=1/[\s^2^(Fo^2^)+(0.0512P)^2^+1.4839P] where P=(Fo^2^+2Fc^2^)/3'
_refine_ls_weighting_scheme calc
_refine_ls_wR_factor_gt 0.1597
_refine_ls_wR_factor_ref 0.1655
_reflns_Friedel_coverage 0.000
_reflns_number_gt 3901
_reflns_number_total 4539
_reflns_threshold_expression 'I > 2\s(I)'
_cod_data_source_file d4sc02487g2.cif
_cod_data_source_block 220929_wqangz_262959_0m
_cod_depositor_comments
;
The following automatic conversions were performed:

data item '_diffrn_radiation_probe' value 'X-ray' was changed to
'x-ray' in accordance with the
/home/data/users/saulius/crontab/automatic-downloads/rss-feeds/RSC/lib/dictionaries/cif_core.dic
dictionary named 'cif_core.dic' version 2.4.2 last updated on
2011-04-26.

Automatic conversion script
Id: cif_fix_values 8170 2020-07-09 18:12:32Z antanas 

 Adding full bibliography for 1571962.cif.
;
_cod_database_code 1571962
_shelx_shelxl_version_number 2019/2
_shelx_space_group_comment
;
The symmetry employed for this shelxl refinement is uniquely defined
by the following loop, which should always be used as a source of
symmetry information in preference to the above space-group names.
They are only intended as comments.
;
_shelx_estimated_absorpt_t_max 0.897
_shelx_estimated_absorpt_t_min 0.869
_olex2_refinement_description
;
1.a Ternary CH refined with riding coordinates:
 C14(H14)
1.b Secondary CH2 refined with riding coordinates:
 C15(H15A,H15B), C10(H10A,H10B), C13(H13A,H13B), C17(H17A,H17B), C20(H20A,H20B)
1.c Aromatic/amide H refined with riding coordinates:
 C11(H11), C6(H6), C4(H4), C7(H7), C3(H3)
1.d Idealised Me refined as rotating group:
 C1(H1A,H1B,H1C), C21(H21A,H21B,H21C), C18(H18A,H18B,H18C)
;
_olex2_submission_special_instructions 'No special instructions were received'
_site XU

loop_
_space_group_symop_operation_xyz
'x, y, z'
'-x, -y, -z'

loop_
_atom_site_label
_atom_site_type_symbol
_atom_site_fract_x
_atom_site_fract_y
_atom_site_fract_z
_atom_site_U_iso_or_equiv
_atom_site_adp_type
_atom_site_occupancy
_atom_site_site_symmetry_order
_atom_site_calc_flag
_atom_site_refinement_flags_posn
_atom_site_refinement_flags_adp
_atom_site_refinement_flags_occupancy
_atom_site_disorder_assembly
_atom_site_disorder_group
S1 S 0.74717(10) 0.32015(7) 0.10368(3) 0.03380(18) Uani 1 1 d . . . . .
O4 O 0.3364(3) -0.0773(2) 0.30816(12) 0.0411(5) Uani 1 1 d . . . . .
O6 O 0.7357(3) 0.5608(2) 0.46390(11) 0.0447(5) Uani 1 1 d . . . . .
O2 O 0.5516(3) 0.3433(3) 0.07180(12) 0.0452(5) Uani 1 1 d . . . . .
O1 O 0.8471(4) 0.1821(2) 0.07904(12) 0.0478(5) Uani 1 1 d . . . . .
O3 O 0.5847(3) -0.1771(2) 0.25937(15) 0.0550(6) Uani 1 1 d . . . . .
O5 O 0.7423(4) 0.3078(3) 0.50075(12) 0.0525(6) Uani 1 1 d . . . . .
N1 N 1.1064(4) 0.3183(3) 0.26790(15) 0.0468(6) Uani 1 1 d . . . . .
C9 C 0.9482(4) 0.3100(3) 0.24132(15) 0.0326(5) Uani 1 1 d . . . . .
C8 C 0.7470(4) 0.3000(3) 0.20512(14) 0.0282(5) Uani 1 1 d . . . . .
C15 C 0.6584(4) 0.1295(3) 0.21016(15) 0.0341(6) Uani 1 1 d . . . . .
H15A H 0.565059 0.102964 0.163942 0.041 Uiso 1 1 calc R U . . .
H15B H 0.761337 0.049095 0.212016 0.041 Uiso 1 1 calc R U . . .
C5 C 0.8836(4) 0.4959(3) 0.09730(14) 0.0315(5) Uani 1 1 d . . . . .
C10 C 0.6326(4) 0.4388(3) 0.23550(15) 0.0318(5) Uani 1 1 d . . . . .
H10A H 0.669635 0.540969 0.215047 0.038 Uiso 1 1 calc R U . . .
H10B H 0.494520 0.417857 0.216825 0.038 Uiso 1 1 calc R U . . .
C16 C 0.4978(4) -0.0640(3) 0.28022(15) 0.0326(5) Uani 1 1 d . . . . .
C11 C 0.6616(4) 0.4611(3) 0.31945(15) 0.0309(5) Uani 1 1 d . . . . .
H11 H 0.661399 0.569797 0.339428 0.037 Uiso 1 1 calc R U . . .
C6 C 0.7923(4) 0.6431(3) 0.08883(16) 0.0363(6) Uani 1 1 d . . . . .
H6 H 0.656672 0.647981 0.083971 0.044 Uiso 1 1 calc R U . . .
C19 C 0.7246(4) 0.4002(3) 0.45146(16) 0.0364(6) Uani 1 1 d . . . . .
C14 C 0.5572(4) 0.1130(3) 0.27818(15) 0.0309(5) Uani 1 1 d . . . . .
H14 H 0.439106 0.179309 0.271473 0.037 Uiso 1 1 calc R U . . .
C13 C 0.6801(4) 0.1668(3) 0.35358(15) 0.0346(6) Uani 1 1 d . . . . .
H13A H 0.627982 0.114848 0.394294 0.042 Uiso 1 1 calc R U . . .
H13B H 0.812180 0.128297 0.353686 0.042 Uiso 1 1 calc R U . . .
C4 C 1.0800(4) 0.4856(3) 0.10125(16) 0.0379(6) Uani 1 1 d . . . . .
H4 H 1.140650 0.383897 0.104898 0.045 Uiso 1 1 calc R U . . .
C12 C 0.6877(4) 0.3482(3) 0.36992(15) 0.0316(5) Uani 1 1 d . . . . .
C7 C 0.9024(4) 0.7825(3) 0.08758(16) 0.0388(6) Uani 1 1 d . . . . .
H7 H 0.841300 0.883770 0.082306 0.047 Uiso 1 1 calc R U . . .
C2 C 1.1002(4) 0.7767(3) 0.09389(15) 0.0383(6) Uani 1 1 d . . . . .
C17 C 0.2669(4) -0.2409(3) 0.31740(18) 0.0409(6) Uani 1 1 d . . . . .
H17A H 0.340624 -0.285183 0.362729 0.049 Uiso 1 1 calc R U . . .
H17B H 0.281783 -0.313183 0.273234 0.049 Uiso 1 1 calc R U . . .
C3 C 1.1863(4) 0.6268(4) 0.09979(17) 0.0418(6) Uani 1 1 d . . . . .
H3 H 1.321446 0.621190 0.102885 0.050 Uiso 1 1 calc R U . . .
C20 C 0.7711(4) 0.6239(4) 0.54134(16) 0.0444(7) Uani 1 1 d . . . . .
H20A H 0.895543 0.586272 0.567091 0.053 Uiso 1 1 calc R U . . .
H20B H 0.668549 0.586935 0.568296 0.053 Uiso 1 1 calc R U . . .
C1 C 1.2188(5) 0.9289(4) 0.09460(19) 0.0517(8) Uani 1 1 d . . . . .
H1A H 1.160351 0.995747 0.054396 0.078 Uiso 1 1 calc R U . . .
H1B H 1.348701 0.900865 0.086715 0.078 Uiso 1 1 calc R U . . .
H1C H 1.224888 0.989497 0.143164 0.078 Uiso 1 1 calc R U . . .
C21 C 0.7737(6) 0.8040(4) 0.5398(2) 0.0600(9) Uani 1 1 d . . . . .
H21A H 0.653470 0.838785 0.510844 0.090 Uiso 1 1 calc R U . . .
H21B H 0.881674 0.839240 0.516199 0.090 Uiso 1 1 calc R U . . .
H21C H 0.787816 0.852238 0.591188 0.090 Uiso 1 1 calc R U . . .
C18 C 0.0603(5) -0.2297(4) 0.3251(2) 0.0556(9) Uani 1 1 d . . . . .
H18A H -0.010055 -0.181121 0.280943 0.083 Uiso 1 1 calc R U . . .
H18B H 0.047976 -0.162263 0.370340 0.083 Uiso 1 1 calc R U . . .
H18C H 0.007413 -0.338447 0.328972 0.083 Uiso 1 1 calc R U . . .

loop_
_atom_site_aniso_label
_atom_site_aniso_U_11
_atom_site_aniso_U_22
_atom_site_aniso_U_33
_atom_site_aniso_U_23
_atom_site_aniso_U_13
_atom_site_aniso_U_12
S1 0.0448(4) 0.0248(3) 0.0314(3) -0.0003(2) 0.0060(3) -0.0062(2)
O4 0.0464(11) 0.0249(9) 0.0562(12) -0.0006(8) 0.0223(9) -0.0063(8)
O6 0.0592(13) 0.0381(11) 0.0352(11) -0.0089(8) 0.0073(9) -0.0046(9)
O2 0.0446(11) 0.0444(12) 0.0422(11) 0.0054(9) -0.0062(9) -0.0153(9)
O1 0.0795(16) 0.0258(10) 0.0422(11) -0.0026(8) 0.0239(11) -0.0016(9)
O3 0.0538(13) 0.0233(10) 0.0959(19) 0.0073(10) 0.0347(13) 0.0045(9)
O5 0.0749(16) 0.0488(13) 0.0329(11) 0.0044(9) 0.0056(10) -0.0022(11)
N1 0.0384(14) 0.0525(16) 0.0495(15) 0.0054(12) 0.0058(11) 0.0035(11)
C9 0.0366(14) 0.0247(12) 0.0373(13) 0.0016(10) 0.0088(11) 0.0020(10)
C8 0.0314(12) 0.0201(11) 0.0334(12) 0.0002(9) 0.0062(10) -0.0015(9)
C15 0.0428(14) 0.0225(11) 0.0372(14) -0.0014(10) 0.0090(11) -0.0061(10)
C5 0.0388(13) 0.0252(12) 0.0305(12) 0.0013(9) 0.0061(10) -0.0042(10)
C10 0.0341(13) 0.0221(11) 0.0393(14) 0.0023(9) 0.0063(10) 0.0008(9)
C16 0.0351(13) 0.0240(12) 0.0395(14) 0.0025(10) 0.0083(10) -0.0028(10)
C11 0.0304(12) 0.0242(11) 0.0384(13) -0.0036(10) 0.0083(10) -0.0005(9)
C6 0.0365(14) 0.0310(13) 0.0422(15) 0.0050(11) 0.0077(11) -0.0002(10)
C19 0.0310(13) 0.0386(14) 0.0396(15) -0.0026(11) 0.0083(11) -0.0039(10)
C14 0.0327(12) 0.0228(11) 0.0375(13) 0.0023(9) 0.0063(10) -0.0024(9)
C13 0.0431(14) 0.0253(12) 0.0353(13) 0.0011(10) 0.0062(11) -0.0007(10)
C4 0.0387(14) 0.0357(14) 0.0418(15) 0.0088(11) 0.0115(11) 0.0045(11)
C12 0.0293(12) 0.0298(12) 0.0361(13) -0.0020(10) 0.0079(10) -0.0011(9)
C7 0.0489(16) 0.0255(12) 0.0433(15) 0.0035(11) 0.0110(12) -0.0002(11)
C2 0.0446(15) 0.0376(14) 0.0317(13) 0.0017(11) 0.0044(11) -0.0124(12)
C17 0.0457(16) 0.0271(13) 0.0519(17) 0.0048(11) 0.0138(13) -0.0077(11)
C3 0.0362(14) 0.0461(16) 0.0437(16) 0.0096(12) 0.0062(12) -0.0035(12)
C20 0.0433(16) 0.0524(18) 0.0355(15) -0.0131(12) 0.0065(12) -0.0032(13)
C1 0.061(2) 0.0452(17) 0.0467(17) 0.0009(13) 0.0035(14) -0.0249(15)
C21 0.073(2) 0.053(2) 0.052(2) -0.0218(16) 0.0112(17) -0.0062(17)
C18 0.0435(17) 0.0436(18) 0.082(3) 0.0117(16) 0.0134(16) -0.0082(14)

loop_
_atom_type_symbol
_atom_type_description
_atom_type_scat_dispersion_real
_atom_type_scat_dispersion_imag
_atom_type_scat_source
C C 0.0137 0.0067 'International Tables Vol C Tables 4.2.6.8 and 6.1.1.4'
H H 0.0000 0.0000 'International Tables Vol C Tables 4.2.6.8 and 6.1.1.4'
N N 0.0241 0.0134 'International Tables Vol C Tables 4.2.6.8 and 6.1.1.4'
O O 0.0389 0.0241 'International Tables Vol C Tables 4.2.6.8 and 6.1.1.4'
S S 0.2925 0.4295 'International Tables Vol C Tables 4.2.6.8 and 6.1.1.4'

loop_
_geom_angle_atom_site_label_1
_geom_angle_atom_site_label_2
_geom_angle_atom_site_label_3
_geom_angle
_geom_angle_site_symmetry_1
_geom_angle_site_symmetry_3
_geom_angle_publ_flag
O2 S1 O1 120.00(14) . . ?
O2 S1 C8 105.57(12) . . ?
O2 S1 C5 109.85(13) . . ?
O1 S1 C8 105.65(12) . . ?
O1 S1 C5 108.89(13) . . ?
C5 S1 C8 105.89(11) . . ?
C16 O4 C17 117.2(2) . . ?
C19 O6 C20 117.2(2) . . ?
N1 C9 C8 178.4(3) . . ?
C9 C8 S1 106.45(17) . . ?
C9 C8 C15 111.3(2) . . ?
C9 C8 C10 110.8(2) . . ?
C15 C8 S1 104.82(16) . . ?
C10 C8 S1 109.21(17) . . ?
C10 C8 C15 113.8(2) . . ?
C8 C15 H15A 108.7 . . ?
C8 C15 H15B 108.7 . . ?
H15A C15 H15B 107.6 . . ?
C14 C15 C8 114.2(2) . . ?
C14 C15 H15A 108.7 . . ?
C14 C15 H15B 108.7 . . ?
C6 C5 S1 119.3(2) . . ?
C4 C5 S1 119.4(2) . . ?
C4 C5 C6 121.3(2) . . ?
C8 C10 H10A 108.7 . . ?
C8 C10 H10B 108.7 . . ?
H10A C10 H10B 107.6 . . ?
C11 C10 C8 114.3(2) . . ?
C11 C10 H10A 108.7 . . ?
C11 C10 H10B 108.7 . . ?
O4 C16 C14 110.9(2) . . ?
O3 C16 O4 124.2(2) . . ?
O3 C16 C14 124.9(2) . . ?
C10 C11 H11 115.7 . . ?
C12 C11 C10 128.6(2) . . ?
C12 C11 H11 115.7 . . ?
C5 C6 H6 120.6 . . ?
C7 C6 C5 118.9(3) . . ?
C7 C6 H6 120.6 . . ?
O6 C19 C12 112.8(2) . . ?
O5 C19 O6 123.4(3) . . ?
O5 C19 C12 123.8(3) . . ?
C15 C14 H14 108.6 . . ?
C15 C14 C13 114.3(2) . . ?
C16 C14 C15 108.0(2) . . ?
C16 C14 H14 108.6 . . ?
C16 C14 C13 108.7(2) . . ?
C13 C14 H14 108.6 . . ?
C14 C13 H13A 108.9 . . ?
C14 C13 H13B 108.9 . . ?
H13A C13 H13B 107.7 . . ?
C12 C13 C14 113.5(2) . . ?
C12 C13 H13A 108.9 . . ?
C12 C13 H13B 108.9 . . ?
C5 C4 H4 120.8 . . ?
C5 C4 C3 118.5(3) . . ?
C3 C4 H4 120.8 . . ?
C11 C12 C19 119.0(2) . . ?
C11 C12 C13 126.6(2) . . ?
C19 C12 C13 114.4(2) . . ?
C6 C7 H7 119.5 . . ?
C2 C7 C6 121.1(3) . . ?
C2 C7 H7 119.5 . . ?
C7 C2 C3 118.5(3) . . ?
C7 C2 C1 120.7(3) . . ?
C3 C2 C1 120.7(3) . . ?
O4 C17 H17A 110.2 . . ?
O4 C17 H17B 110.2 . . ?
O4 C17 C18 107.3(2) . . ?
H17A C17 H17B 108.5 . . ?
C18 C17 H17A 110.2 . . ?
C18 C17 H17B 110.2 . . ?
C4 C3 C2 121.7(3) . . ?
C4 C3 H3 119.2 . . ?
C2 C3 H3 119.2 . . ?
O6 C20 H20A 110.4 . . ?
O6 C20 H20B 110.4 . . ?
O6 C20 C21 106.6(3) . . ?
H20A C20 H20B 108.6 . . ?
C21 C20 H20A 110.4 . . ?
C21 C20 H20B 110.4 . . ?
C2 C1 H1A 109.5 . . ?
C2 C1 H1B 109.5 . . ?
C2 C1 H1C 109.5 . . ?
H1A C1 H1B 109.5 . . ?
H1A C1 H1C 109.5 . . ?
H1B C1 H1C 109.5 . . ?
C20 C21 H21A 109.5 . . ?
C20 C21 H21B 109.5 . . ?
C20 C21 H21C 109.5 . . ?
H21A C21 H21B 109.5 . . ?
H21A C21 H21C 109.5 . . ?
H21B C21 H21C 109.5 . . ?
C17 C18 H18A 109.5 . . ?
C17 C18 H18B 109.5 . . ?
C17 C18 H18C 109.5 . . ?
H18A C18 H18B 109.5 . . ?
H18A C18 H18C 109.5 . . ?
H18B C18 H18C 109.5 . . ?

loop_
_geom_bond_atom_site_label_1
_geom_bond_atom_site_label_2
_geom_bond_distance
_geom_bond_site_symmetry_2
_geom_bond_publ_flag
S1 O2 1.430(2) . ?
S1 O1 1.437(2) . ?
S1 C8 1.850(3) . ?
S1 C5 1.753(3) . ?
O4 C16 1.325(3) . ?
O4 C17 1.461(3) . ?
O6 C19 1.334(3) . ?
O6 C20 1.447(3) . ?
O3 C16 1.202(3) . ?
O5 C19 1.199(4) . ?
N1 C9 1.144(4) . ?
C9 C8 1.467(4) . ?
C8 C15 1.549(3) . ?
C8 C10 1.539(3) . ?
C15 H15A 0.9900 . ?
C15 H15B 0.9900 . ?
C15 C14 1.529(4) . ?
C5 C6 1.390(4) . ?
C5 C4 1.383(4) . ?
C10 H10A 0.9900 . ?
C10 H10B 0.9900 . ?
C10 C11 1.499(4) . ?
C16 C14 1.521(3) . ?
C11 H11 0.9500 . ?
C11 C12 1.336(4) . ?
C6 H6 0.9500 . ?
C6 C7 1.386(4) . ?
C19 C12 1.492(4) . ?
C14 H14 1.0000 . ?
C14 C13 1.534(4) . ?
C13 H13A 0.9900 . ?
C13 H13B 0.9900 . ?
C13 C12 1.512(3) . ?
C4 H4 0.9500 . ?
C4 C3 1.384(4) . ?
C7 H7 0.9500 . ?
C7 C2 1.386(4) . ?
C2 C3 1.390(4) . ?
C2 C1 1.502(4) . ?
C17 H17A 0.9900 . ?
C17 H17B 0.9900 . ?
C17 C18 1.492(4) . ?
C3 H3 0.9500 . ?
C20 H20A 0.9900 . ?
C20 H20B 0.9900 . ?
C20 C21 1.491(5) . ?
C1 H1A 0.9800 . ?
C1 H1B 0.9800 . ?
C1 H1C 0.9800 . ?
C21 H21A 0.9800 . ?
C21 H21B 0.9800 . ?
C21 H21C 0.9800 . ?
C18 H18A 0.9800 . ?
C18 H18B 0.9800 . ?
C18 H18C 0.9800 . ?

loop_
_geom_torsion_atom_site_label_1
_geom_torsion_atom_site_label_2
_geom_torsion_atom_site_label_3
_geom_torsion_atom_site_label_4
_geom_torsion
_geom_torsion_site_symmetry_1
_geom_torsion_site_symmetry_2
_geom_torsion_site_symmetry_3
_geom_torsion_site_symmetry_4
_geom_torsion_publ_flag
S1 C8 C15 C14 -152.56(19) . . . . ?
S1 C8 C10 C11 -165.56(17) . . . . ?
S1 C5 C6 C7 176.8(2) . . . . ?
S1 C5 C4 C3 -176.9(2) . . . . ?
O4 C16 C14 C15 -147.5(2) . . . . ?
O4 C16 C14 C13 88.0(3) . . . . ?
O6 C19 C12 C11 -3.0(3) . . . . ?
O6 C19 C12 C13 178.2(2) . . . . ?
O2 S1 C8 C9 -168.53(16) . . . . ?
O2 S1 C8 C15 73.50(19) . . . . ?
O2 S1 C8 C10 -48.84(19) . . . . ?
O2 S1 C5 C6 21.5(3) . . . . ?
O2 S1 C5 C4 -158.9(2) . . . . ?
O1 S1 C8 C9 63.37(19) . . . . ?
O1 S1 C8 C15 -54.6(2) . . . . ?
O1 S1 C8 C10 -176.94(17) . . . . ?
O1 S1 C5 C6 154.7(2) . . . . ?
O1 S1 C5 C4 -25.7(3) . . . . ?
O3 C16 C14 C15 32.5(4) . . . . ?
O3 C16 C14 C13 -92.0(3) . . . . ?
O5 C19 C12 C11 177.0(3) . . . . ?
O5 C19 C12 C13 -1.8(4) . . . . ?
C9 C8 C15 C14 92.8(3) . . . . ?
C9 C8 C10 C11 -48.6(3) . . . . ?
C8 S1 C5 C6 -92.1(2) . . . . ?
C8 S1 C5 C4 87.5(2) . . . . ?
C8 C15 C14 C16 -173.8(2) . . . . ?
C8 C15 C14 C13 -52.7(3) . . . . ?
C8 C10 C11 C12 -35.6(4) . . . . ?
C15 C8 C10 C11 77.7(3) . . . . ?
C15 C14 C13 C12 80.4(3) . . . . ?
C5 S1 C8 C9 -52.05(19) . . . . ?
C5 S1 C8 C15 -170.03(17) . . . . ?
C5 S1 C8 C10 67.64(19) . . . . ?
C5 C6 C7 C2 0.6(4) . . . . ?
C5 C4 C3 C2 -0.5(4) . . . . ?
C10 C8 C15 C14 -33.3(3) . . . . ?
C10 C11 C12 C19 176.7(2) . . . . ?
C10 C11 C12 C13 -4.7(4) . . . . ?
C16 O4 C17 C18 -162.0(3) . . . . ?
C16 C14 C13 C12 -158.9(2) . . . . ?
C6 C5 C4 C3 2.7(4) . . . . ?
C6 C7 C2 C3 1.5(4) . . . . ?
C6 C7 C2 C1 -178.3(3) . . . . ?
C19 O6 C20 C21 -179.1(3) . . . . ?
C14 C13 C12 C11 -25.2(4) . . . . ?
C14 C13 C12 C19 153.5(2) . . . . ?
C4 C5 C6 C7 -2.8(4) . . . . ?
C7 C2 C3 C4 -1.6(4) . . . . ?
C17 O4 C16 O3 3.3(4) . . . . ?
C17 O4 C16 C14 -176.8(2) . . . . ?
C20 O6 C19 O5 0.0(4) . . . . ?
C20 O6 C19 C12 180.0(2) . . . . ?
C1 C2 C3 C4 178.3(3) . . . . ?
